data_7240284
loop_
_publ_author_name
'Liu, Lang'
'She, Mengyao'
'Zhang, Jun'
'Wang, Zhaohui'
'Liu, Hua'
'Tang, Mi'
'Liu, Ping'
'Zhang, Shengyong'
'Li, Jianli'

_publ_section_title
;
 A practical strategy for construction and regulation of multi-functional
 triazepinium salts via highly efficient I2-catalyzed cyclization
;
_journal_issue 10
_journal_name_full 'Green Chemistry'
_journal_page_first 3111
_journal_page_last 3116
_journal_paper_doi 10.1039/C9GC04328D
_journal_volume 22
_journal_year 2020
_chemical_formula_moiety 'I, C20 H14 Cl N6, C2 H6 O S'
_chemical_formula_sum 'C22 H20 Cl I N6 O S'
_chemical_formula_weight 578.85
_space_group_crystal_system triclinic
_space_group_IT_number 2
_space_group_name_Hall '-P 1'
_space_group_name_H-M_alt 'P -1'
_atom_sites_solution_hydrogens geom
_atom_sites_solution_primary dual
_audit_creation_date 2018-11-21
_audit_creation_method
;
Olex2 1.2
(compiled 2018.05.29 svn.r3508 for OlexSys, GUI svn.r5506)
;
_audit_update_record
;
2019-08-02 deposited with the CCDC.	2020-04-07 downloaded from the CCDC.
;
_cell_angle_alpha 94.684(2)
_cell_angle_beta 94.245(2)
_cell_angle_gamma 106.982(2)
_cell_formula_units_Z 2
_cell_length_a 7.6849(4)
_cell_length_b 11.3310(5)
_cell_length_c 14.1776(7)
_cell_measurement_reflns_used 9898
_cell_measurement_temperature 297.99
_cell_measurement_theta_max 25.332
_cell_measurement_theta_min 2.503
_cell_volume 1170.56(10)
_computing_cell_refinement 'SAINT V8.38A (?, 2016)'
_computing_data_reduction 'SAINT V8.38A (?, 2016)'
_computing_molecular_graphics 'Olex2 (Dolomanov et al., 2009)'
_computing_publication_material 'Olex2 (Dolomanov et al., 2009)'
_computing_structure_refinement 'ShelXL (Sheldrick, 2015)'
_computing_structure_solution 'ShelXT (Sheldrick, 2015)'
_diffrn_ambient_temperature 297.99
_diffrn_measured_fraction_theta_full 0.997
_diffrn_measured_fraction_theta_max 0.997
_diffrn_measurement_device_type 'Bruker APEX-II CCD'
_diffrn_measurement_method '\f and \w scans'
_diffrn_radiation_type MoK\a
_diffrn_radiation_wavelength 0.71073
_diffrn_reflns_av_R_equivalents 0.0316
_diffrn_reflns_av_unetI/netI 0.0170
_diffrn_reflns_Laue_measured_fraction_full 0.997
_diffrn_reflns_Laue_measured_fraction_max 0.997
_diffrn_reflns_limit_h_max 9
_diffrn_reflns_limit_h_min -9
_diffrn_reflns_limit_k_max 13
_diffrn_reflns_limit_k_min -13
_diffrn_reflns_limit_l_max 17
_diffrn_reflns_limit_l_min -17
_diffrn_reflns_number 33753
_diffrn_reflns_point_group_measured_fraction_full 0.997
_diffrn_reflns_point_group_measured_fraction_max 0.997
_diffrn_reflns_theta_full 25.242
_diffrn_reflns_theta_max 25.393
_diffrn_reflns_theta_min 2.786
_diffrn_standards_number 0
_exptl_absorpt_coefficient_mu 1.598
_exptl_absorpt_correction_T_max 0.7452
_exptl_absorpt_correction_T_min 0.6896
_exptl_absorpt_correction_type multi-scan
_exptl_absorpt_process_details
'SADABS-2016/2 (Bruker,2016/2) was used for absorption correction. wR2(int) was 0.0699 before and 0.0434 after correction. The Ratio of minimum to maximum transmission is 0.9254. The \l/2 correction factor is Not present.'
_exptl_crystal_colour colourless
_exptl_crystal_colour_primary colourless
_exptl_crystal_density_diffrn 1.642
_exptl_crystal_description block
_exptl_crystal_F_000 576
_refine_diff_density_max 0.247
_refine_diff_density_min -0.325
_refine_diff_density_rms 0.042
_refine_ls_extinction_method none
_refine_ls_goodness_of_fit_ref 1.095
_refine_ls_hydrogen_treatment constr
_refine_ls_matrix_type full
_refine_ls_number_parameters 291
_refine_ls_number_reflns 4290
_refine_ls_number_restraints 0
_refine_ls_restrained_S_all 1.095
_refine_ls_R_factor_all 0.0220
_refine_ls_R_factor_gt 0.0193
_refine_ls_shift/su_max 0.001
_refine_ls_shift/su_mean 0.000
_refine_ls_structure_factor_coef Fsqd
_refine_ls_weighting_details 'w=1/[\s^2^(Fo^2^)+(0.0208P)^2^+0.3649P] where P=(Fo^2^+2Fc^2^)/3'
_refine_ls_weighting_scheme calc
_refine_ls_wR_factor_gt 0.0469
_refine_ls_wR_factor_ref 0.0481
_reflns_Friedel_coverage 0.000
_reflns_number_gt 3968
_reflns_number_total 4290
_reflns_threshold_expression 'I > 2\s(I)'
_cod_data_source_file c9gc04328d2.cif
_cod_data_source_block mo_20181103_lh_pt_0m
_cod_depositor_comments
;Adding full bibliography for 7240283--7240286.cif.

 Adding full bibliography for 7240283--7240286.cif.
;
_cod_database_code 7240284
_shelx_shelxl_version_number 2018/3
_shelx_space_group_comment
;
The symmetry employed for this shelxl refinement is uniquely defined
by the following loop, which should always be used as a source of
symmetry information in preference to the above space-group names.
They are only intended as comments.
;
_olex2_refinement_description
;
1. Fixed Uiso
 At 1.2 times of:
  All C(H) groups, All C(H,H) groups
 At 1.5 times of:
  All C(H,H,H) groups
2.a Secondary CH2 refined with riding coordinates:
 C12(H12A,H12B)
2.b Aromatic/amide H refined with riding coordinates:
 C7(H7), C8(H8), C9(H9), C10(H10), C13(H13), C14(H14), C15(H15), C16(H16),
 C17(H17), C18(H18), C19(H19), C20(H20)
2.c Idealised Me refined as rotating group:
 C21(H21A,H21B,H21C), C22(H22A,H22B,H22C)
;
_olex2_submission_special_instructions 'No special instructions were received'

loop_
_space_group_symop_operation_xyz
'x, y, z'
'-x, -y, -z'

loop_
_atom_site_label
_atom_site_type_symbol
_atom_site_fract_x
_atom_site_fract_y
_atom_site_fract_z
_atom_site_U_iso_or_equiv
_atom_site_adp_type
_atom_site_occupancy
_atom_site_site_symmetry_order
_atom_site_calc_flag
_atom_site_refinement_flags_posn
_atom_site_refinement_flags_adp
_atom_site_refinement_flags_occupancy
_atom_site_disorder_assembly
_atom_site_disorder_group
I1 I -0.11890(2) 0.75286(2) 0.13373(2) 0.04766(6) Uani 1 1 d . . . . .
Cl1 Cl 0.16088(7) 0.48675(5) 0.42217(4) 0.05485(14) Uani 1 1 d . . . . .
N1 N 0.5671(2) 0.75221(13) 0.33116(11) 0.0358(3) Uani 1 1 d . . . . .
N2 N 0.5407(2) 0.85719(13) 0.29379(11) 0.0350(3) Uani 1 1 d . . . . .
N3 N 0.5076(2) 0.98807(14) 0.19198(13) 0.0447(4) Uani 1 1 d . . . . .
N4 N 0.6005(2) 1.05498(14) 0.27534(13) 0.0460(4) Uani 1 1 d . . . . .
N5 N 0.6717(2) 0.93840(15) 0.49786(12) 0.0444(4) Uani 1 1 d . . . . .
N6 N 0.3029(2) 0.65710(14) 0.14638(12) 0.0389(4) Uani 1 1 d . . . . .
C1 C 0.3570(3) 0.45543(17) 0.38802(14) 0.0394(4) Uani 1 1 d . . . . .
C2 C 0.4758(2) 0.53669(16) 0.33668(13) 0.0357(4) Uani 1 1 d . . . . .
C3 C 0.4396(2) 0.65029(16) 0.30661(14) 0.0352(4) Uani 1 1 d . . . . .
C4 C 0.4736(2) 0.86990(16) 0.20376(14) 0.0379(4) Uani 1 1 d . . . . .
C5 C 0.6229(2) 0.97662(16) 0.33522(14) 0.0379(4) Uani 1 1 d . . . . .
C6 C 0.7188(3) 1.01551(17) 0.43130(14) 0.0385(4) Uani 1 1 d . . . . .
C7 C 0.7591(3) 0.9784(2) 0.58477(16) 0.0524(5) Uani 1 1 d . . . . .
H7 H 0.728914 0.926511 0.632432 0.063 Uiso 1 1 calc R . . . .
C8 C 0.8905(3) 1.0911(2) 0.60864(17) 0.0572(6) Uani 1 1 d . . . . .
H8 H 0.947149 1.114068 0.670434 0.069 Uiso 1 1 calc R . . . .
C9 C 0.9361(3) 1.1688(2) 0.53900(18) 0.0583(6) Uani 1 1 d . . . . .
H9 H 1.023815 1.245897 0.552904 0.070 Uiso 1 1 calc R . . . .
C10 C 0.8499(3) 1.13082(19) 0.44832(16) 0.0488(5) Uani 1 1 d . . . . .
H10 H 0.878775 1.181239 0.399648 0.059 Uiso 1 1 calc R . . . .
C11 C 0.3965(2) 0.77217(16) 0.12624(14) 0.0380(4) Uani 1 1 d . . . . .
C12 C 0.2644(2) 0.63811(18) 0.24523(15) 0.0412(4) Uani 1 1 d . . . . .
H12A H 0.179119 0.556256 0.246896 0.049 Uiso 1 1 calc R . . . .
H12B H 0.208544 0.699149 0.269898 0.049 Uiso 1 1 calc R . . . .
C13 C 0.2354(3) 0.56253(19) 0.07599(18) 0.0522(5) Uani 1 1 d . . . . .
H13 H 0.174873 0.483592 0.091064 0.063 Uiso 1 1 calc R . . . .
C14 C 0.2555(3) 0.5821(2) -0.01654(18) 0.0603(6) Uani 1 1 d . . . . .
H14 H 0.210342 0.516556 -0.064404 0.072 Uiso 1 1 calc R . . . .
C15 C 0.3428(3) 0.6993(2) -0.03910(17) 0.0564(6) Uani 1 1 d . . . . .
H15 H 0.351560 0.714492 -0.102319 0.068 Uiso 1 1 calc R . . . .
C16 C 0.4169(3) 0.7937(2) 0.03320(15) 0.0478(5) Uani 1 1 d . . . . .
H16 H 0.481014 0.872318 0.018922 0.057 Uiso 1 1 calc R . . . .
C17 C 0.6326(3) 0.50921(18) 0.31182(15) 0.0429(5) Uani 1 1 d . . . . .
H17 H 0.714444 0.563079 0.278091 0.051 Uiso 1 1 calc R . . . .
C18 C 0.6675(3) 0.40197(19) 0.33705(17) 0.0510(5) Uani 1 1 d . . . . .
H18 H 0.770120 0.382422 0.318286 0.061 Uiso 1 1 calc R . . . .
C19 C 0.5496(3) 0.32443(19) 0.39005(17) 0.0538(6) Uani 1 1 d . . . . .
H19 H 0.574771 0.253642 0.408282 0.065 Uiso 1 1 calc R . . . .
C20 C 0.3951(3) 0.35076(18) 0.41622(16) 0.0483(5) Uani 1 1 d . . . . .
H20 H 0.316744 0.298633 0.452578 0.058 Uiso 1 1 calc R . . . .
S1 S 0.05677(9) 0.21442(6) 0.20039(4) 0.05631(15) Uani 1 1 d . . . . .
O1 O 0.0281(2) 0.33717(14) 0.18754(13) 0.0671(5) Uani 1 1 d . . . . .
C21 C -0.0836(4) 0.1072(2) 0.10683(19) 0.0676(7) Uani 1 1 d . . . . .
H21A H -0.209980 0.096242 0.115291 0.101 Uiso 1 1 calc GR . . . .
H21B H -0.059165 0.028936 0.107773 0.101 Uiso 1 1 calc GR . . . .
H21C H -0.057628 0.138604 0.046886 0.101 Uiso 1 1 calc GR . . . .
C22 C 0.2693(4) 0.2205(3) 0.1568(2) 0.0838(9) Uani 1 1 d . . . . .
H22A H 0.266655 0.240062 0.092227 0.126 Uiso 1 1 calc GR . . . .
H22B H 0.290720 0.141363 0.159297 0.126 Uiso 1 1 calc GR . . . .
H22C H 0.365725 0.283198 0.195360 0.126 Uiso 1 1 calc GR . . . .

loop_
_atom_site_aniso_label
_atom_site_aniso_U_11
_atom_site_aniso_U_22
_atom_site_aniso_U_33
_atom_site_aniso_U_23
_atom_site_aniso_U_13
_atom_site_aniso_U_12
I1 0.05153(9) 0.04831(9) 0.04560(9) 0.00502(6) 0.00254(6) 0.01940(6)
Cl1 0.0505(3) 0.0602(3) 0.0551(3) 0.0051(3) 0.0149(3) 0.0165(2)
N1 0.0378(8) 0.0302(8) 0.0401(9) 0.0015(6) 0.0006(7) 0.0129(6)
N2 0.0346(8) 0.0287(7) 0.0415(9) 0.0011(6) 0.0003(7) 0.0110(6)
N3 0.0496(10) 0.0339(8) 0.0491(10) 0.0048(7) 0.0003(8) 0.0113(7)
N4 0.0514(10) 0.0330(8) 0.0509(11) 0.0003(8) 0.0020(8) 0.0106(7)
N5 0.0463(10) 0.0409(9) 0.0451(10) -0.0011(8) 0.0029(8) 0.0134(7)
N6 0.0325(8) 0.0353(8) 0.0466(10) -0.0006(7) -0.0057(7) 0.0105(6)
C1 0.0407(10) 0.0369(10) 0.0370(11) -0.0020(8) -0.0012(8) 0.0092(8)
C2 0.0365(10) 0.0318(9) 0.0368(10) 0.0004(8) -0.0037(8) 0.0099(7)
C3 0.0327(9) 0.0333(9) 0.0398(11) 0.0025(8) 0.0025(8) 0.0109(7)
C4 0.0363(10) 0.0342(9) 0.0425(11) 0.0022(8) 0.0009(8) 0.0107(8)
C5 0.0360(10) 0.0306(9) 0.0462(12) -0.0005(8) 0.0060(8) 0.0095(7)
C6 0.0348(10) 0.0345(9) 0.0462(12) -0.0054(8) 0.0047(8) 0.0128(8)
C7 0.0611(14) 0.0531(13) 0.0457(13) 0.0011(10) 0.0039(11) 0.0229(11)
C8 0.0559(14) 0.0635(14) 0.0488(14) -0.0168(11) -0.0059(11) 0.0219(11)
C9 0.0501(13) 0.0488(12) 0.0638(16) -0.0144(11) 0.0007(11) 0.0029(10)
C10 0.0454(12) 0.0407(11) 0.0547(14) -0.0023(9) 0.0077(10) 0.0060(9)
C11 0.0322(10) 0.0357(10) 0.0452(12) 0.0004(8) -0.0024(8) 0.0114(8)
C12 0.0331(10) 0.0372(10) 0.0517(12) 0.0075(9) -0.0008(9) 0.0088(8)
C13 0.0453(12) 0.0382(11) 0.0671(16) -0.0068(10) -0.0108(11) 0.0106(9)
C14 0.0593(14) 0.0595(14) 0.0558(16) -0.0187(11) -0.0119(11) 0.0188(11)
C15 0.0515(13) 0.0708(16) 0.0446(13) -0.0044(11) -0.0010(10) 0.0191(11)
C16 0.0444(12) 0.0484(11) 0.0477(13) 0.0035(10) -0.0002(9) 0.0108(9)
C17 0.0390(11) 0.0394(10) 0.0487(12) 0.0054(9) -0.0013(9) 0.0106(8)
C18 0.0436(12) 0.0454(11) 0.0660(15) 0.0013(10) -0.0056(10) 0.0204(9)
C19 0.0601(14) 0.0363(11) 0.0639(15) 0.0077(10) -0.0109(11) 0.0165(10)
C20 0.0560(13) 0.0377(10) 0.0473(12) 0.0093(9) -0.0019(10) 0.0084(9)
S1 0.0678(4) 0.0603(3) 0.0439(3) 0.0108(3) 0.0097(3) 0.0216(3)
O1 0.0775(12) 0.0472(9) 0.0734(12) -0.0035(8) 0.0049(9) 0.0169(8)
C21 0.0789(18) 0.0444(13) 0.0723(18) 0.0050(12) 0.0099(14) 0.0069(12)
C22 0.0675(18) 0.125(3) 0.0681(19) 0.0061(17) 0.0020(14) 0.0459(18)

loop_
_atom_type_symbol
_atom_type_description
_atom_type_scat_dispersion_real
_atom_type_scat_dispersion_imag
_atom_type_scat_source
C C 0.0033 0.0016 'International Tables Vol C Tables 4.2.6.8 and 6.1.1.4'
H H 0.0000 0.0000 'International Tables Vol C Tables 4.2.6.8 and 6.1.1.4'
Cl Cl 0.1484 0.1585 'International Tables Vol C Tables 4.2.6.8 and 6.1.1.4'
I I -0.4742 1.8119 'International Tables Vol C Tables 4.2.6.8 and 6.1.1.4'
N N 0.0061 0.0033 'International Tables Vol C Tables 4.2.6.8 and 6.1.1.4'
O O 0.0106 0.0060 'International Tables Vol C Tables 4.2.6.8 and 6.1.1.4'
S S 0.1246 0.1234 'International Tables Vol C Tables 4.2.6.8 and 6.1.1.4'

loop_
_geom_angle_atom_site_label_1
_geom_angle_atom_site_label_2
_geom_angle_atom_site_label_3
_geom_angle
_geom_angle_site_symmetry_1
_geom_angle_site_symmetry_3
_geom_angle_publ_flag
C3 N1 N2 115.72(15) . . ?
C4 N2 N1 129.67(15) . . ?
C5 N2 N1 123.58(15) . . ?
C5 N2 C4 104.92(15) . . ?
C4 N3 N4 107.18(16) . . ?
C5 N4 N3 108.47(15) . . ?
C7 N5 C6 116.00(18) . . ?
C11 N6 C12 119.03(16) . . ?
C13 N6 C11 120.70(18) . . ?
C13 N6 C12 120.13(17) . . ?
C2 C1 Cl1 120.35(14) . . ?
C20 C1 Cl1 118.58(16) . . ?
C20 C1 C2 121.03(19) . . ?
C1 C2 C3 122.17(17) . . ?
C1 C2 C17 118.61(17) . . ?
C17 C2 C3 119.21(17) . . ?
N1 C3 C2 116.06(16) . . ?
N1 C3 C12 124.77(16) . . ?
C2 C3 C12 119.06(15) . . ?
N2 C4 C11 127.18(16) . . ?
N3 C4 N2 110.11(16) . . ?
N3 C4 C11 122.28(18) . . ?
N2 C5 C6 127.24(17) . . ?
N4 C5 N2 109.26(17) . . ?
N4 C5 C6 123.49(17) . . ?
N5 C6 C5 117.86(17) . . ?
N5 C6 C10 123.77(19) . . ?
C10 C6 C5 118.35(19) . . ?
N5 C7 C8 124.5(2) . . ?
C9 C8 C7 118.4(2) . . ?
C8 C9 C10 119.0(2) . . ?
C9 C10 C6 118.4(2) . . ?
N6 C11 C4 119.19(18) . . ?
N6 C11 C16 119.45(18) . . ?
C16 C11 C4 121.36(17) . . ?
N6 C12 C3 110.12(15) . . ?
N6 C13 C14 120.6(2) . . ?
C13 C14 C15 119.8(2) . . ?
C14 C15 C16 119.1(2) . . ?
C11 C16 C15 120.2(2) . . ?
C18 C17 C2 120.41(19) . . ?
C19 C18 C17 119.8(2) . . ?
C20 C19 C18 120.65(19) . . ?
C19 C20 C1 119.5(2) . . ?
O1 S1 C21 106.48(12) . . ?
O1 S1 C22 105.97(14) . . ?
C22 S1 C21 96.71(14) . . ?

loop_
_geom_bond_atom_site_label_1
_geom_bond_atom_site_label_2
_geom_bond_distance
_geom_bond_site_symmetry_2
_geom_bond_publ_flag
Cl1 C1 1.739(2) . ?
N1 N2 1.402(2) . ?
N1 C3 1.280(2) . ?
N2 C4 1.376(2) . ?
N2 C5 1.375(2) . ?
N3 N4 1.376(2) . ?
N3 C4 1.314(2) . ?
N4 C5 1.315(3) . ?
N5 C6 1.336(3) . ?
N5 C7 1.335(3) . ?
N6 C11 1.358(2) . ?
N6 C12 1.474(3) . ?
N6 C13 1.355(3) . ?
C1 C2 1.388(3) . ?
C1 C20 1.384(3) . ?
C2 C3 1.482(2) . ?
C2 C17 1.392(3) . ?
C3 C12 1.513(3) . ?
C4 C11 1.451(3) . ?
C5 C6 1.468(3) . ?
C6 C10 1.387(3) . ?
C7 C8 1.375(3) . ?
C8 C9 1.374(3) . ?
C9 C10 1.376(3) . ?
C11 C16 1.373(3) . ?
C13 C14 1.361(3) . ?
C14 C15 1.377(3) . ?
C15 C16 1.378(3) . ?
C17 C18 1.387(3) . ?
C18 C19 1.379(3) . ?
C19 C20 1.375(3) . ?
S1 O1 1.4936(17) . ?
S1 C21 1.777(3) . ?
S1 C22 1.774(3) . ?

loop_
_geom_torsion_atom_site_label_1
_geom_torsion_atom_site_label_2
_geom_torsion_atom_site_label_3
_geom_torsion_atom_site_label_4
_geom_torsion
_geom_torsion_site_symmetry_1
_geom_torsion_site_symmetry_2
_geom_torsion_site_symmetry_3
_geom_torsion_site_symmetry_4
_geom_torsion_publ_flag
Cl1 C1 C2 C3 -1.7(3) . . . . ?
Cl1 C1 C2 C17 179.13(15) . . . . ?
Cl1 C1 C20 C19 -179.93(17) . . . . ?
N1 N2 C4 N3 -166.37(17) . . . . ?
N1 N2 C4 C11 6.2(3) . . . . ?
N1 N2 C5 N4 168.04(16) . . . . ?
N1 N2 C5 C6 -13.1(3) . . . . ?
N1 C3 C12 N6 70.8(2) . . . . ?
N2 N1 C3 C2 173.28(15) . . . . ?
N2 N1 C3 C12 -2.8(3) . . . . ?
N2 C4 C11 N6 32.6(3) . . . . ?
N2 C4 C11 C16 -147.2(2) . . . . ?
N2 C5 C6 N5 -26.0(3) . . . . ?
N2 C5 C6 C10 155.35(19) . . . . ?
N3 N4 C5 N2 -1.8(2) . . . . ?
N3 N4 C5 C6 179.28(17) . . . . ?
N3 C4 C11 N6 -155.60(18) . . . . ?
N3 C4 C11 C16 24.6(3) . . . . ?
N4 N3 C4 N2 0.6(2) . . . . ?
N4 N3 C4 C11 -172.42(17) . . . . ?
N4 C5 C6 N5 152.71(19) . . . . ?
N4 C5 C6 C10 -26.0(3) . . . . ?
N5 C6 C10 C9 -0.4(3) . . . . ?
N5 C7 C8 C9 0.2(4) . . . . ?
N6 C11 C16 C15 0.0(3) . . . . ?
N6 C13 C14 C15 -0.9(3) . . . . ?
C1 C2 C3 N1 125.7(2) . . . . ?
C1 C2 C3 C12 -58.0(3) . . . . ?
C1 C2 C17 C18 0.8(3) . . . . ?
C2 C1 C20 C19 -2.4(3) . . . . ?
C2 C3 C12 N6 -105.16(19) . . . . ?
C2 C17 C18 C19 -2.4(3) . . . . ?
C3 N1 N2 C4 -41.4(3) . . . . ?
C3 N1 N2 C5 156.44(17) . . . . ?
C3 C2 C17 C18 -178.44(18) . . . . ?
C4 N2 C5 N4 2.1(2) . . . . ?
C4 N2 C5 C6 -179.03(18) . . . . ?
C4 N3 N4 C5 0.8(2) . . . . ?
C4 C11 C16 C15 179.87(19) . . . . ?
C5 N2 C4 N3 -1.7(2) . . . . ?
C5 N2 C4 C11 170.92(18) . . . . ?
C5 C6 C10 C9 178.20(19) . . . . ?
C6 N5 C7 C8 0.0(3) . . . . ?
C7 N5 C6 C5 -178.50(17) . . . . ?
C7 N5 C6 C10 0.1(3) . . . . ?
C7 C8 C9 C10 -0.5(3) . . . . ?
C8 C9 C10 C6 0.6(3) . . . . ?
C11 N6 C12 C3 -69.3(2) . . . . ?
C11 N6 C13 C14 -2.0(3) . . . . ?
C12 N6 C11 C4 6.8(2) . . . . ?
C12 N6 C11 C16 -173.40(16) . . . . ?
C12 N6 C13 C14 173.77(19) . . . . ?
C13 N6 C11 C4 -177.38(17) . . . . ?
C13 N6 C11 C16 2.4(3) . . . . ?
C13 N6 C12 C3 114.78(19) . . . . ?
C13 C14 C15 C16 3.3(3) . . . . ?
C14 C15 C16 C11 -2.9(3) . . . . ?
C17 C2 C3 N1 -55.1(3) . . . . ?
C17 C2 C3 C12 121.2(2) . . . . ?
C17 C18 C19 C20 1.6(3) . . . . ?
C18 C19 C20 C1 0.7(3) . . . . ?
C20 C1 C2 C3 -179.22(18) . . . . ?
C20 C1 C2 C17 1.6(3) . . . . ?
